data_7241255
loop_
_publ_author_name
'Short, Jonni'
'Blundell, Toby J.'
'Yang, Songjie'
'Sahin, Onur'
'Shakespeare, Yiana'
'Smith, Emma Louise'
'Martin, Lee'
'Wallis, John D.'

_publ_section_title
;
 Synthesis and Structures of Polyiodide Radical Cation Salts of Donors
 Combining Tetrathiafulvalene with Multiple Thiophene or Oligo-thiophene
 Substituents.
;
_journal_name_full CrystEngComm
_journal_paper_doi 10.1039/D0CE00954G
_journal_year 2020
_chemical_formula_moiety '4(I1.5), C16 H8 S10'
_chemical_formula_sum 'C16 H8 I6 S10'
_chemical_formula_weight 1282.22
_space_group_crystal_system monoclinic
_space_group_IT_number 15
_space_group_name_Hall '-C 2yc'
_space_group_name_H-M_alt 'C 1 2/c 1'
_atom_sites_solution_hydrogens geom
_atom_sites_solution_primary dual
_audit_creation_date 2020-06-04
_audit_creation_method
;
Olex2 1.3
(compiled 2020.02.04 svn.rd84adfe8 for OlexSys, GUI svn.r6032)
;
_audit_update_record
;
2020-06-23 deposited with the CCDC.	2020-09-15 downloaded from the CCDC.
;
_cell_angle_alpha 90
_cell_angle_beta 91.157(3)
_cell_angle_gamma 90
_cell_formula_units_Z 8
_cell_length_a 11.5148(3)
_cell_length_b 18.1689(5)
_cell_length_c 29.3477(12)
_cell_measurement_reflns_used 7092
_cell_measurement_temperature 150.00(10)
_cell_measurement_theta_max 25.1350
_cell_measurement_theta_min 3.5520
_cell_volume 6138.6(3)
_computing_cell_refinement 'CrysAlisPro 1.171.40.53 (Rigaku OD, 2019)'
_computing_data_collection 'CrysAlisPro 1.171.40.53 (Rigaku OD, 2019)'
_computing_data_reduction 'CrysAlisPro 1.171.40.53 (Rigaku OD, 2019)'
_computing_molecular_graphics 'Olex2 1.3 (Dolomanov et al., 2009)'
_computing_publication_material 'Olex2 1.3 (Dolomanov et al., 2009)'
_computing_structure_refinement 'SHELXL 2018/3 (Sheldrick, 2015)'
_computing_structure_solution 'SHELXT  (Sheldrick, 2015)'
_diffrn_ambient_temperature 150.15
_diffrn_detector_area_resol_mean 15.9832
_diffrn_detector_type Sapphire3
_diffrn_measured_fraction_theta_full 0.997
_diffrn_measured_fraction_theta_max 0.910
_diffrn_measurement_details
;
List of Runs (angles in degrees, time in seconds):

  # Type    Start    End  Width  t~exp~   \w     \q     \k     \f   Frames
#--------------------------------------------------------------------------
  1  \w    -30.00  54.00   1.00  100.00    --  -13.28  57.00 150.00   84
  2  \w    -85.00  16.00   1.00  100.00    --  -13.28 -19.00   0.00  101
  3  \w    -85.00  16.00   1.00  100.00    --  -13.28 -19.00 150.00  101
  4  \w    -54.00  30.00   1.00  100.00    --   13.47 -57.00 -30.00   84
  5  \w    -81.00   3.00   1.00  100.00    --  -13.28 -57.00 -60.00   84
  6  \w    -81.00 -12.00   1.00  100.00    --  -13.28 -57.00-150.00   69
  7  \w    -81.00   3.00   1.00  100.00    --  -13.28 -57.00  90.00   84
  8  \w    -54.00  30.00   1.00  100.00    --   13.47 -57.00  60.00   84
  9  \w    -54.00  30.00   1.00  100.00    --   13.47 -57.00-120.00   84
;
_diffrn_measurement_device 'four-circle diffractometer'
_diffrn_measurement_device_type 'Xcalibur, Sapphire3, Gemini'
_diffrn_measurement_method '\w scans'
_diffrn_radiation_type MoK\a
_diffrn_radiation_wavelength 0.71073
_diffrn_reflns_av_R_equivalents 0.1328
_diffrn_reflns_av_unetI/netI 0.1185
_diffrn_reflns_Laue_measured_fraction_full 0.997
_diffrn_reflns_Laue_measured_fraction_max 0.910
_diffrn_reflns_limit_h_max 14
_diffrn_reflns_limit_h_min -15
_diffrn_reflns_limit_k_max 23
_diffrn_reflns_limit_k_min -23
_diffrn_reflns_limit_l_max 36
_diffrn_reflns_limit_l_min -39
_diffrn_reflns_number 47258
_diffrn_reflns_point_group_measured_fraction_full 0.997
_diffrn_reflns_point_group_measured_fraction_max 0.910
_diffrn_reflns_theta_full 25.242
_diffrn_reflns_theta_max 28.323
_diffrn_reflns_theta_min 3.450
_exptl_absorpt_coefficient_mu 6.762
_exptl_absorpt_correction_T_max 0.937
_exptl_absorpt_correction_T_min 0.396
_exptl_absorpt_correction_type gaussian
_exptl_absorpt_process_details
;
CrysAlisPro 1.171.40.53 (Rigaku Oxford Diffraction, 2019)
Numerical absorption correction based on gaussian integration over
			a multifaceted crystal model
Empirical absorption correction using spherical harmonics,
 implemented in SCALE3 ABSPACK scaling algorithm.
;
_exptl_crystal_colour 'clear black'
_exptl_crystal_colour_lustre clear
_exptl_crystal_colour_primary black
_exptl_crystal_density_diffrn 2.775
_exptl_crystal_description plate
_exptl_crystal_F_000 4656
_exptl_crystal_preparation 'electrical insulator'
_exptl_crystal_recrystallization_method 'Diffusion of iodine/hexane into donor/DCM'
_exptl_crystal_size_max 0.219
_exptl_crystal_size_mid 0.128
_exptl_crystal_size_min 0.013
_refine_diff_density_max 2.890
_refine_diff_density_min -1.267
_refine_diff_density_rms 0.304
_refine_ls_extinction_method none
_refine_ls_goodness_of_fit_ref 1.099
_refine_ls_hydrogen_treatment constr
_refine_ls_matrix_type full
_refine_ls_number_parameters 374
_refine_ls_number_reflns 6964
_refine_ls_number_restraints 692
_refine_ls_restrained_S_all 1.051
_refine_ls_R_factor_all 0.1726
_refine_ls_R_factor_gt 0.0979
_refine_ls_shift/su_max 0.000
_refine_ls_shift/su_mean 0.000
_refine_ls_structure_factor_coef Fsqd
_refine_ls_weighting_details 'w=1/[\s^2^(Fo^2^)+(0.0060P)^2^+679.5392P] where P=(Fo^2^+2Fc^2^)/3'
_refine_ls_weighting_scheme calc
_refine_ls_wR_factor_gt 0.1593
_refine_ls_wR_factor_ref 0.1835
_reflns_Friedel_coverage 0.000
_reflns_number_gt 4076
_reflns_number_total 6964
_reflns_threshold_expression 'I > 2\s(I)'
_cod_data_source_file d0ce00954g2.cif
_cod_data_source_block 17i35i2
_cod_database_code 7241255
_shelx_shelxl_version_number 2018/3
_shelx_space_group_comment
;
The symmetry employed for this shelxl refinement is uniquely defined
by the following loop, which should always be used as a source of
symmetry information in preference to the above space-group names.
They are only intended as comments.
;
_shelx_estimated_absorpt_t_max 0.917
_shelx_estimated_absorpt_t_min 0.319
_olex2_refinement_description
;
1. Fixed Uiso
 At 1.2 times of:
  All C(H) groups
2. Restrained distances
 S9B-C9 \\sim S9-C9 \\sim S10B-C13B \\sim S10-C13
 with sigma of 0.02
 C9-C10 \\sim C10B-C9 \\sim C13-C14 \\sim C13B-C14B
 with sigma of 0.02
 S9-C12 \\sim S9B-C12B \\sim S10B-C16B \\sim S10-C16
 with sigma of 0.02
 C14B-C15B \\sim C15-C14 \\sim C11-C10 \\sim C11B-C10B
 with sigma of 0.02
 C11B-C12B \\sim C11-C12 \\sim C16B-C15B \\sim C16-C15
 with sigma of 0.02
 S10B-C14B \\sim S10-C14 \\sim S9-C10 \\sim S9B-C10B
 with sigma of 0.02
 C13-C15 \\sim C9-C11 \\sim C9-C11B \\sim C13B-C15B
 with sigma of 0.02
 S10-C15 \\sim S9-C11 \\sim S10B-C15B \\sim S9B-C11B
 with sigma of 0.02
 S8-C13B \\sim S8-C13 \\sim S7-C9
 with sigma of 0.02
3. Restrained planarity
 S10B, C13B, C14B, C15B, C16B
 with sigma of 0.1
4. Uiso/Uaniso restraints and constraints
All non-hydrogen atoms have similar U: within 2A with sigma of 0.025 and sigma
for terminal atoms of 0.05 within 2A
5. Rigid body (RIGU) restrains
 All non-hydrogen atoms
 with sigma for 1-2 distances of 0.001 and sigma for 1-3 distances of 0.001
6. Others
 Sof(S9B)=Sof(C10B)=Sof(H10B)=Sof(C11B)=Sof(H11B)=Sof(C12B)=Sof(H12B)=1-FVAR(1)
 Sof(S9)=Sof(C10)=Sof(H10)=Sof(C11)=Sof(H11)=Sof(C12)=Sof(H12)=FVAR(1)
 Sof(S10B)=Sof(C13B)=Sof(C14B)=Sof(H14B)=Sof(C15B)=Sof(H15B)=Sof(C16B)=
 Sof(H16B)=1-FVAR(2)
 Sof(S10)=Sof(C13)=Sof(C14)=Sof(H14)=Sof(C15)=Sof(H15)=Sof(C16)=Sof(H16)=FVAR(2)
7.a Aromatic/amide H refined with riding coordinates:
 C7(H7), C8(H8), C10(H10), C11(H11), C12(H12), C14(H14), C15(H15), C16(H16),
 C10B(H10B), C11B(H11B), C12B(H12B), C14B(H14B), C15B(H15B), C16B(H16B)
;
_olex2_submission_special_instructions 'No special instructions were received'
_oxdiff_exptl_absorpt_empirical_details
;
Empirical correction (ABSPACK) includes:
- Absorption correction using spherical harmonics
- Frame scaling
;

loop_
_space_group_symop_operation_xyz
'x, y, z'
'-x, y, -z+1/2'
'x+1/2, y+1/2, z'
'-x+1/2, y+1/2, -z+1/2'
'-x, -y, -z'
'x, -y, z-1/2'
'-x+1/2, -y+1/2, -z'
'x+1/2, -y+1/2, z-1/2'

loop_
_atom_site_label
_atom_site_type_symbol
_atom_site_fract_x
_atom_site_fract_y
_atom_site_fract_z
_atom_site_U_iso_or_equiv
_atom_site_adp_type
_atom_site_occupancy
_atom_site_site_symmetry_order
_atom_site_calc_flag
_atom_site_refinement_flags_posn
_atom_site_refinement_flags_adp
_atom_site_refinement_flags_occupancy
_atom_site_disorder_assembly
_atom_site_disorder_group
I1 I 0.500000 0.500000 0.500000 0.0295(4) Uani 1 2 d S . P . .
I2 I 0.36242(11) 0.46383(7) 0.41828(4) 0.0356(3) Uani 1 1 d . . . . .
I7 I 0.28568(11) 0.30669(7) 0.47298(5) 0.0390(3) Uani 1 1 d . . . . .
I6 I 0.90153(11) 0.50586(7) 0.52491(5) 0.0375(3) Uani 1 1 d . . . . .
S1 S 0.6862(4) 0.3740(3) 0.43253(17) 0.0336(11) Uani 1 1 d . U . . .
S2 S 0.5929(4) 0.2283(3) 0.41375(18) 0.0355(11) Uani 1 1 d . U . . .
S3 S 0.6627(4) 0.3437(3) 0.54099(17) 0.0311(10) Uani 1 1 d . U . . .
S4 S 0.5595(4) 0.2001(3) 0.52028(17) 0.0319(10) Uani 1 1 d . U . . .
S5 S 0.6083(5) 0.3395(3) 0.63885(18) 0.0401(12) Uani 1 1 d . U . . .
S6 S 0.4796(5) 0.1742(3) 0.61447(19) 0.0429(13) Uani 1 1 d . U . . .
S7 S 0.6999(6) 0.4124(3) 0.3325(2) 0.0513(14) Uani 1 1 d D U . . .
S8 S 0.5995(5) 0.2461(4) 0.31198(19) 0.0489(14) Uani 1 1 d D U . . .
C1 C 0.6301(14) 0.2936(10) 0.4544(6) 0.031(3) Uani 1 1 d . U . . .
C2 C 0.6203(14) 0.2809(10) 0.4996(6) 0.026(3) Uani 1 1 d . U . . .
C3 C 0.6668(16) 0.3501(12) 0.3758(7) 0.038(3) Uani 1 1 d . U . . .
C4 C 0.6245(15) 0.2815(11) 0.3672(7) 0.035(3) Uani 1 1 d . U . . .
C5 C 0.5992(16) 0.2972(10) 0.5859(7) 0.033(3) Uani 1 1 d . U . . .
C6 C 0.5507(16) 0.2314(10) 0.5765(7) 0.032(3) Uani 1 1 d . U . . .
C7 C 0.6073(16) 0.2616(11) 0.6746(7) 0.037(4) Uani 1 1 d . U . . .
H7 H 0.645673 0.265703 0.703461 0.045 Uiso 1 1 calc R U . . .
C8 C 0.5570(17) 0.1975(12) 0.6645(7) 0.040(4) Uani 1 1 d . U . . .
H8 H 0.563931 0.160052 0.686934 0.048 Uiso 1 1 calc R U . . .
C9 C 0.7290(11) 0.4915(10) 0.3645(7) 0.047(3) Uani 1 1 d D U . . .
S9 S 0.8566(11) 0.5108(9) 0.3869(5) 0.055(3) Uani 0.559(19) 1 d D U P A 1
S10 S 0.3713(7) 0.3253(5) 0.3059(4) 0.057(3) Uani 0.793(18) 1 d D U P B 1
C10 C 0.636(4) 0.544(3) 0.371(3) 0.046(5) Uani 0.559(19) 1 d D U P A 1
H10 H 0.556610 0.541849 0.362241 0.055 Uiso 0.559(19) 1 calc R U P A 1
C11 C 0.703(3) 0.603(2) 0.398(2) 0.047(5) Uani 0.559(19) 1 d D U P A 1
H11 H 0.666593 0.648207 0.406095 0.057 Uiso 0.559(19) 1 calc R U P A 1
C12 C 0.813(3) 0.591(2) 0.4098(17) 0.046(5) Uani 0.559(19) 1 d D U P A 1
H12 H 0.859550 0.622472 0.428362 0.056 Uiso 0.559(19) 1 calc R U P A 1
C13 C 0.4487(16) 0.2490(12) 0.3080(15) 0.050(4) Uani 0.793(18) 1 d D U P B 1
C14 C 0.386(3) 0.181(2) 0.3020(15) 0.053(5) Uani 0.793(18) 1 d D U P B 1
H14 H 0.413848 0.131331 0.301435 0.063 Uiso 0.793(18) 1 calc R U P B 1
C15 C 0.261(2) 0.2108(15) 0.2969(11) 0.054(5) Uani 0.793(18) 1 d D U P B 1
H15 H 0.197582 0.177850 0.293069 0.065 Uiso 0.793(18) 1 calc R U P B 1
C16 C 0.243(2) 0.2827(15) 0.2978(12) 0.057(5) Uani 0.793(18) 1 d D U P B 1
H16 H 0.169724 0.306269 0.294482 0.068 Uiso 0.793(18) 1 calc R U P B 1
S9B S 0.6342(14) 0.5587(9) 0.3694(9) 0.041(4) Uani 0.441(19) 1 d D U P A 2
S10B S 0.350(3) 0.178(2) 0.3021(16) 0.056(5) Uani 0.207(18) 1 d D U P B 2
C10B C 0.849(4) 0.510(3) 0.376(3) 0.051(6) Uani 0.441(19) 1 d D U P A 2
H10B H 0.919589 0.484988 0.369357 0.061 Uiso 0.441(19) 1 calc R U P A 2
C11B C 0.828(3) 0.583(3) 0.402(2) 0.050(5) Uani 0.441(19) 1 d D U P A 2
H11B H 0.889993 0.605720 0.418353 0.060 Uiso 0.441(19) 1 calc R U P A 2
C12B C 0.724(4) 0.613(3) 0.400(3) 0.049(5) Uani 0.441(19) 1 d D U P A 2
H12B H 0.702806 0.658272 0.414007 0.059 Uiso 0.441(19) 1 calc R U P A 2
C13B C 0.449(2) 0.244(3) 0.305(5) 0.051(5) Uani 0.207(18) 1 d D U P B 2
C14B C 0.407(6) 0.319(3) 0.306(5) 0.054(6) Uani 0.207(18) 1 d D U P B 2
H14B H 0.448738 0.363950 0.308044 0.064 Uiso 0.207(18) 1 calc R U P B 2
C15B C 0.275(5) 0.304(3) 0.303(4) 0.054(6) Uani 0.207(18) 1 d D U P B 2
H15B H 0.222320 0.344470 0.302369 0.065 Uiso 0.207(18) 1 calc R U P B 2
C16B C 0.236(3) 0.236(3) 0.301(4) 0.053(6) Uani 0.207(18) 1 d D U P B 2
H16B H 0.156818 0.221643 0.300047 0.063 Uiso 0.207(18) 1 calc R U P B 2
I4 I 0.000000 0.48980(11) 0.250000 0.0411(5) Uani 1 2 d S T P . .
I5 I 0.39476(14) 0.52860(9) 0.27114(5) 0.0525(4) Uani 1 1 d . . . . .
I3 I 0.15057(12) 0.49495(11) 0.33055(5) 0.0567(5) Uani 1 1 d . . . . .

loop_
_atom_site_aniso_label
_atom_site_aniso_U_11
_atom_site_aniso_U_22
_atom_site_aniso_U_33
_atom_site_aniso_U_23
_atom_site_aniso_U_13
_atom_site_aniso_U_12
I1 0.0244(8) 0.0252(9) 0.0390(10) 0.0014(8) -0.0003(7) 0.0038(7)
I2 0.0319(7) 0.0367(7) 0.0382(8) 0.0017(6) -0.0026(6) -0.0049(6)
I7 0.0238(6) 0.0334(7) 0.0598(9) 0.0034(6) 0.0024(6) 0.0020(6)
I6 0.0323(7) 0.0319(7) 0.0483(8) -0.0020(6) 0.0028(6) -0.0003(6)
S1 0.032(3) 0.032(2) 0.037(2) 0.003(2) 0.006(2) 0.0118(19)
S2 0.022(2) 0.046(3) 0.038(2) -0.006(2) 0.0015(19) 0.002(2)
S3 0.028(2) 0.025(2) 0.040(2) -0.001(2) 0.000(2) 0.0038(18)
S4 0.027(2) 0.030(2) 0.038(2) -0.001(2) 0.0017(19) -0.0006(19)
S5 0.047(3) 0.035(3) 0.038(3) -0.003(2) -0.001(2) 0.009(2)
S6 0.043(3) 0.044(3) 0.042(3) 0.006(2) 0.007(2) -0.010(2)
S7 0.072(4) 0.043(3) 0.039(3) 0.008(2) 0.010(3) 0.014(3)
S8 0.036(3) 0.072(4) 0.039(3) -0.009(3) 0.000(2) 0.016(2)
C1 0.016(6) 0.037(6) 0.040(3) 0.001(4) 0.002(4) 0.017(5)
C2 0.015(6) 0.025(5) 0.039(3) -0.002(4) 0.000(3) 0.005(5)
C3 0.027(7) 0.048(4) 0.039(6) 0.004(4) 0.004(4) 0.019(4)
C4 0.017(6) 0.049(5) 0.040(4) 0.002(5) 0.008(3) 0.020(4)
C5 0.030(7) 0.031(5) 0.039(4) -0.003(4) -0.001(4) 0.005(5)
C6 0.028(7) 0.032(5) 0.036(5) -0.004(4) 0.000(4) 0.004(5)
C7 0.030(8) 0.041(7) 0.040(5) -0.001(6) 0.000(6) 0.010(5)
C8 0.040(8) 0.043(7) 0.037(5) 0.000(6) 0.002(6) 0.005(6)
C9 0.040(6) 0.052(5) 0.049(8) 0.003(5) 0.011(5) 0.008(4)
S9 0.040(5) 0.064(6) 0.060(8) 0.011(5) 0.007(4) 0.004(4)
S10 0.042(4) 0.060(5) 0.069(5) -0.019(4) -0.014(4) 0.022(3)
C10 0.037(6) 0.051(8) 0.051(11) 0.001(8) 0.008(6) 0.006(5)
C11 0.037(7) 0.053(7) 0.052(10) 0.000(7) 0.007(7) 0.007(6)
C12 0.036(7) 0.053(8) 0.050(11) 0.006(7) 0.008(7) 0.005(6)
C13 0.038(6) 0.064(7) 0.048(8) -0.010(6) -0.001(4) 0.014(4)
C14 0.039(7) 0.067(7) 0.052(10) -0.011(7) -0.001(8) 0.011(4)
C15 0.039(6) 0.071(7) 0.053(11) -0.016(8) -0.002(7) 0.012(5)
C16 0.039(7) 0.072(7) 0.060(12) -0.017(8) -0.008(7) 0.013(6)
S9B 0.027(5) 0.044(5) 0.054(7) -0.001(6) 0.006(4) 0.003(5)
S10B 0.041(7) 0.068(9) 0.058(11) -0.010(8) 0.000(8) 0.012(7)
C10B 0.041(6) 0.054(8) 0.058(13) 0.004(9) 0.009(6) 0.006(5)
C11B 0.041(7) 0.054(8) 0.056(12) 0.004(8) 0.009(7) 0.004(6)
C12B 0.040(8) 0.052(7) 0.055(11) 0.001(8) 0.008(8) 0.003(7)
C13B 0.039(7) 0.064(8) 0.051(10) -0.012(8) -0.002(5) 0.014(5)
C14B 0.039(8) 0.064(8) 0.058(14) -0.014(8) -0.004(8) 0.013(6)
C15B 0.039(8) 0.065(9) 0.059(13) -0.015(9) -0.004(8) 0.013(6)
C16B 0.039(7) 0.065(9) 0.055(13) -0.014(10) -0.003(9) 0.013(7)
I4 0.0324(10) 0.0427(12) 0.0482(12) 0.000 0.0029(8) 0.000
I5 0.0624(10) 0.0523(9) 0.0427(9) -0.0109(7) -0.0044(7) 0.0023(8)
I3 0.0358(8) 0.0889(13) 0.0451(9) 0.0099(8) -0.0041(6) -0.0109(8)

loop_
_atom_type_symbol
_atom_type_description
_atom_type_scat_dispersion_real
_atom_type_scat_dispersion_imag
_atom_type_scat_source
C C 0.0033 0.0016 'International Tables Vol C Tables 4.2.6.8 and 6.1.1.4'
H H 0.0000 0.0000 'International Tables Vol C Tables 4.2.6.8 and 6.1.1.4'
I I -0.4742 1.8119 'International Tables Vol C Tables 4.2.6.8 and 6.1.1.4'
S S 0.1246 0.1234 'International Tables Vol C Tables 4.2.6.8 and 6.1.1.4'

loop_
_exptl_crystal_face_index_h
_exptl_crystal_face_index_k
_exptl_crystal_face_index_l
_exptl_crystal_face_perp_dist
-1 -25 10 0.0834
-1 0 -41 0.0010
1 0 41 0.0120
14 -12 -2 0.0727
-16 -1 8 0.1075
-1 25 -9 0.0328

loop_
_geom_angle_atom_site_label_1
_geom_angle_atom_site_label_2
_geom_angle_atom_site_label_3
_geom_angle
_geom_angle_site_symmetry_1
_geom_angle_site_symmetry_3
_geom_angle_publ_flag
I2 I1 I2 180.0 5_666 . ?
C1 S1 C3 96.0(10) . . ?
C4 S2 C1 96.3(10) . . ?
C2 S3 C5 95.5(9) . . ?
C2 S4 C6 94.9(9) . . ?
C5 S5 C7 100.2(10) . . ?
C6 S6 C8 98.9(10) . . ?
C9 S7 C3 100.6(10) . . ?
C13 S8 C4 101.3(15) . . ?
C13B S8 C4 105(4) . . ?
S1 C1 S2 114.4(11) . . ?
C2 C1 S1 123.2(15) . . ?
C2 C1 S2 122.3(15) . . ?
S3 C2 S4 114.9(11) . . ?
C1 C2 S3 123.3(15) . . ?
C1 C2 S4 121.8(15) . . ?
S1 C3 S7 120.8(13) . . ?
C4 C3 S1 116.5(16) . . ?
C4 C3 S7 122.7(16) . . ?
S2 C4 S8 119.5(13) . . ?
C3 C4 S2 116.7(16) . . ?
C3 C4 S8 123.8(16) . . ?
S5 C5 S3 116.5(11) . . ?
C6 C5 S3 117.0(15) . . ?
C6 C5 S5 126.5(16) . . ?
S6 C6 S4 116.5(11) . . ?
C5 C6 S4 116.8(15) . . ?
C5 C6 S6 126.7(15) . . ?
S5 C7 H7 117.4 . . ?
C8 C7 S5 125.3(17) . . ?
C8 C7 H7 117.4 . . ?
S6 C8 H8 116.2 . . ?
C7 C8 S6 127.6(17) . . ?
C7 C8 H8 116.2 . . ?
S9 C9 S7 123.6(9) . . ?
C10 C9 S7 119(2) . . ?
C10 C9 S9 117.6(18) . . ?
S9B C9 S7 122.4(10) . . ?
C10B C9 S7 119(2) . . ?
C10B C9 S9B 116(2) . . ?
C9 S9 C12 94.1(13) . . ?
C13 S10 C16 95.2(12) . . ?
C9 C10 H10 130.2 . . ?
C9 C10 C11 100(3) . . ?
C11 C10 H10 130.2 . . ?
C10 C11 H11 120.6 . . ?
C12 C11 C10 119(3) . . ?
C12 C11 H11 120.6 . . ?
S9 C12 H12 125.2 . . ?
C11 C12 S9 110(3) . . ?
C11 C12 H12 125.2 . . ?
S10 C13 S8 124.5(14) . . ?
C14 C13 S8 118.4(19) . . ?
C14 C13 S10 116.8(17) . . ?
C13 C14 H14 130.2 . . ?
C13 C14 C15 100(3) . . ?
C15 C14 H14 130.2 . . ?
C14 C15 H15 120.1 . . ?
C16 C15 C14 120(3) . . ?
C16 C15 H15 120.1 . . ?
S10 C16 H16 125.7 . . ?
C15 C16 S10 109(2) . . ?
C15 C16 H16 125.7 . . ?
C9 S9B C12B 94.7(15) . . ?
C13B S10B C16B 95.2(15) . . ?
C9 C10B H10B 130.6 . . ?
C9 C10B C11B 99(3) . . ?
C11B C10B H10B 130.6 . . ?
C10B C11B H11B 120.3 . . ?
C12B C11B C10B 119(3) . . ?
C12B C11B H11B 120.3 . . ?
S9B C12B H12B 125.6 . . ?
C11B C12B S9B 109(3) . . ?
C11B C12B H12B 125.6 . . ?
S10B C13B S8 135(3) . . ?
C14B C13B S8 108(4) . . ?
C14B C13B S10B 117.0(19) . . ?
C13B C14B H14B 130.3 . . ?
C13B C14B C15B 99(3) . . ?
C15B C14B H14B 130.3 . . ?
C14B C15B H15B 120.1 . . ?
C16B C15B C14B 120(3) . . ?
C16B C15B H15B 120.1 . . ?
S10B C16B H16B 125.7 . . ?
C15B C16B S10B 109(3) . . ?
C15B C16B H16B 125.7 . . ?
I3 I4 I3 176.31(11) . 2 ?

loop_
_geom_bond_atom_site_label_1
_geom_bond_atom_site_label_2
_geom_bond_distance
_geom_bond_site_symmetry_2
_geom_bond_publ_flag
I1 I2 2.9224(13) 5_666 ?
I1 I2 2.9224(13) . ?
I7 I7 2.736(3) 7_556 ?
I6 I6 2.731(3) 5_766 ?
S1 C1 1.73(2) . ?
S1 C3 1.73(2) . ?
S2 C1 1.73(2) . ?
S2 C4 1.72(2) . ?
S3 C2 1.730(18) . ?
S3 C5 1.74(2) . ?
S4 C2 1.741(18) . ?
S4 C6 1.750(19) . ?
S5 C5 1.733(19) . ?
S5 C7 1.76(2) . ?
S6 C6 1.74(2) . ?
S6 C8 1.75(2) . ?
S7 C3 1.75(2) . ?
S7 C9 1.747(18) . ?
S8 C4 1.76(2) . ?
S8 C13 1.739(18) . ?
S8 C13B 1.74(2) . ?
C1 C2 1.35(2) . ?
C3 C4 1.36(3) . ?
C5 C6 1.35(3) . ?
C7 H7 0.9500 . ?
C7 C8 1.33(3) . ?
C8 H8 0.9500 . ?
C9 S9 1.635(17) . ?
C9 C10 1.45(4) . ?
C9 S9B 1.645(17) . ?
C9 C10B 1.46(4) . ?
S9 C12 1.69(3) . ?
S10 C13 1.648(19) . ?
S10 C16 1.68(2) . ?
C10 H10 0.9500 . ?
C10 C11 1.53(4) . ?
C11 H11 0.9500 . ?
C11 C12 1.32(3) . ?
C12 H12 0.9500 . ?
C13 C14 1.45(4) . ?
C14 H14 0.9500 . ?
C14 C15 1.54(4) . ?
C15 H15 0.9500 . ?
C15 C16 1.32(3) . ?
C16 H16 0.9500 . ?
S9B C12B 1.68(3) . ?
S10B C13B 1.64(2) . ?
S10B C16B 1.68(3) . ?
C10B H10B 0.9500 . ?
C10B C11B 1.54(4) . ?
C11B H11B 0.9500 . ?
C11B C12B 1.33(3) . ?
C12B H12B 0.9500 . ?
C13B C14B 1.45(4) . ?
C14B H14B 0.9500 . ?
C14B C15B 1.54(4) . ?
C15B H15B 0.9500 . ?
C15B C16B 1.32(3) . ?
C16B H16B 0.9500 . ?
I4 I3 2.9049(15) 2 ?
I4 I3 2.9048(15) . ?
I5 I5 2.745(3) 2_655 ?

loop_
_geom_torsion_atom_site_label_1
_geom_torsion_atom_site_label_2
_geom_torsion_atom_site_label_3
_geom_torsion_atom_site_label_4
_geom_torsion
_geom_torsion_site_symmetry_1
_geom_torsion_site_symmetry_2
_geom_torsion_site_symmetry_3
_geom_torsion_site_symmetry_4
_geom_torsion_publ_flag
S1 C1 C2 S3 0(2) . . . . ?
S1 C1 C2 S4 178.1(9) . . . . ?
S1 C3 C4 S2 1(2) . . . . ?
S1 C3 C4 S8 -179.5(9) . . . . ?
S2 C1 C2 S3 177.1(9) . . . . ?
S2 C1 C2 S4 -5(2) . . . . ?
S3 C5 C6 S4 1(2) . . . . ?
S3 C5 C6 S6 -178.9(11) . . . . ?
S5 C5 C6 S4 -177.2(11) . . . . ?
S5 C5 C6 S6 3(3) . . . . ?
S5 C7 C8 S6 -1(3) . . . . ?
S7 C3 C4 S2 -178.2(10) . . . . ?
S7 C3 C4 S8 1(2) . . . . ?
S7 C9 S9 C12 179(2) . . . . ?
S7 C9 C10 C11 -177(3) . . . . ?
S7 C9 S9B C12B -176(3) . . . . ?
S7 C9 C10B C11B 178(3) . . . . ?
S8 C13 C14 C15 -176(3) . . . . ?
S8 C13B C14B C15B -177(10) . . . . ?
C1 S1 C3 S7 176.3(11) . . . . ?
C1 S1 C3 C4 -3.3(15) . . . . ?
C1 S2 C4 S8 -177.8(10) . . . . ?
C1 S2 C4 C3 1.4(15) . . . . ?
C2 S3 C5 S5 -176.8(11) . . . . ?
C2 S3 C5 C6 4.8(16) . . . . ?
C2 S4 C6 S6 173.7(11) . . . . ?
C2 S4 C6 C5 -6.1(16) . . . . ?
C3 S1 C1 S2 4.1(11) . . . . ?
C3 S1 C1 C2 -178.6(15) . . . . ?
C3 S7 C9 S9 86.6(17) . . . . ?
C3 S7 C9 C10 -94(4) . . . . ?
C3 S7 C9 S9B -101.4(18) . . . . ?
C3 S7 C9 C10B 98(5) . . . . ?
C4 S2 C1 S1 -3.6(11) . . . . ?
C4 S2 C1 C2 179.1(14) . . . . ?
C4 S8 C13 S10 68(3) . . . . ?
C4 S8 C13 C14 -118(3) . . . . ?
C4 S8 C13B S10B -110(11) . . . . ?
C4 S8 C13B C14B 65(4) . . . . ?
C5 S3 C2 S4 -8.9(11) . . . . ?
C5 S3 C2 C1 169.3(15) . . . . ?
C5 S5 C7 C8 -28(2) . . . . ?
C6 S4 C2 S3 9.3(11) . . . . ?
C6 S4 C2 C1 -169.0(15) . . . . ?
C6 S6 C8 C7 30(2) . . . . ?
C7 S5 C5 S3 -151.0(11) . . . . ?
C7 S5 C5 C6 27.2(19) . . . . ?
C8 S6 C6 S4 149.3(11) . . . . ?
C8 S6 C6 C5 -30.8(19) . . . . ?
C9 S7 C3 S1 -7.5(13) . . . . ?
C9 S7 C3 C4 172.1(15) . . . . ?
C9 S9 C12 C11 -3(4) . . . . ?
C9 C10 C11 C12 -5(8) . . . . ?
C9 S9B C12B C11B 7(6) . . . . ?
C9 C10B C11B C12B -11(9) . . . . ?
S9 C9 C10 C11 2(6) . . . . ?
S10 C13 C14 C15 -1(4) . . . . ?
C10 C9 S9 C12 0(5) . . . . ?
C10 C11 C12 S9 5(7) . . . . ?
C13 S8 C4 S2 72.8(14) . . . . ?
C13 S8 C4 C3 -106.3(18) . . . . ?
C13 S10 C16 C15 0(3) . . . . ?
C13 C14 C15 C16 2(4) . . . . ?
C14 C15 C16 S10 -1(4) . . . . ?
C16 S10 C13 S8 175(3) . . . . ?
C16 S10 C13 C14 1(3) . . . . ?
S9B C9 C10B C11B 16(6) . . . . ?
S10B C13B C14B C15B -0.3(18) . . . . ?
C10B C9 S9B C12B -15(5) . . . . ?
C10B C11B C12B S9B 2(9) . . . . ?
C13B S8 C4 S2 71(3) . . . . ?
C13B S8 C4 C3 -108(3) . . . . ?
C13B S10B C16B C15B 1(3) . . . . ?
C13B C14B C15B C16B 1(4) . . . . ?
C14B C15B C16B S10B -1(5) . . . . ?
C16B S10B C13B S8 175(13) . . . . ?
C16B S10B C13B C14B -0.3(16) . . . . ?
